data_7117347
loop_
_publ_author_name
'Elena L. Harty'
'Alex R. Ha'
'Mark R. Warren'
'Amber L. Thompson'
'David R. Allan'
'Andrew L. Goodwin'
'Nicholas P. Funnell'

_publ_section_title
;
 Reversible piezochromism in a molecular wine-rack
;
_journal_name_full Chem.Commun.
_journal_page_first 10608
_journal_paper_doi 10.1039/C5cc02916C
_journal_volume 51
_journal_year 2015
_chemical_absolute_configuration .
_chemical_compound_source 'TCI Chemicals'
_chemical_formula_moiety 'C12 H9 N3 O2 S1'
_chemical_formula_sum 'C12 H9 N3 O2 S'
_chemical_formula_weight 259.29
_chemical_name_common ROY
_chemical_name_systematic 5-methyl-2-((2-nitrophenyl)amino)-3-thiophenecarbonitrile
_space_group_IT_number 14
_symmetry_cell_setting monoclinic
_symmetry_space_group_name_Hall '-P 2yn'
_symmetry_space_group_name_H-M 'P 1 21/n 1'
_atom_sites_solution_hydrogens difmap
_atom_sites_solution_primary direct
_audit_creation_date 15-02-25
_audit_creation_method CRYSTALS_ver_14.40
_audit_update_record
;
2015-04-07 deposited with the CCDC.
2015-05-20 downloaded from the CCDC.
;
_cell_angle_alpha 90
_cell_angle_beta 91.78(3)
_cell_angle_gamma 90
_cell_formula_units_Z 4
_cell_length_a 8.5460(17)
_cell_length_b 16.420(3)
_cell_length_c 8.5053(17)
_cell_measurement_reflns_used 1725
_cell_measurement_temperature 293
_cell_measurement_theta_max 27
_cell_measurement_theta_min 2
_cell_volume 1192.9(4)
_computing_cell_refinement 'CrysAlis, (Oxford Diffraction, 2002)'
_computing_data_collection 'SuperNova, (Oxford Diffraction, 2010)'
_computing_data_reduction 'CrysAlis, (Oxford Diffraction, 2002)'
_computing_publication_material 'CRYSTALS (Betteridge et al., 2003)'
_computing_structure_refinement 'CRYSTALS (Betteridge et al., 2003)'
_computing_structure_solution 'User-defined model'
_diffrn_ambient_temperature 293
_diffrn_measured_fraction_theta_full 0.957
_diffrn_measured_fraction_theta_max 0.859
_diffrn_measurement_device Area
_diffrn_measurement_device_type 'Oxford Diffraction SuperNova'
_diffrn_measurement_method \w/2\q
_diffrn_radiation_monochromator graphite
_diffrn_radiation_type 'Mo K\a'
_diffrn_radiation_wavelength 0.71073
_diffrn_reflns_av_R_equivalents 0.025
_diffrn_reflns_limit_h_max 11
_diffrn_reflns_limit_h_min -11
_diffrn_reflns_limit_k_max 13
_diffrn_reflns_limit_k_min -22
_diffrn_reflns_limit_l_max 11
_diffrn_reflns_limit_l_min -6
_diffrn_reflns_number 5266
_diffrn_reflns_theta_full 25.106
_diffrn_reflns_theta_max 28.857
_diffrn_reflns_theta_min 2.481
_diffrn_standards_interval_count .
_diffrn_standards_interval_time .
_diffrn_standards_number 0
_exptl_absorpt_coefficient_mu 0.268
_exptl_absorpt_correction_T_max 0.99
_exptl_absorpt_correction_T_min 0.97
_exptl_absorpt_correction_type multi-scan
_exptl_absorpt_process_details 'CrysAlis, (Oxford Diffraction, 2002)'
_exptl_crystal_colour yellow
_exptl_crystal_density_diffrn 1.444
_exptl_crystal_density_method 'not measured'
_exptl_crystal_description block
_exptl_crystal_F_000 536
_exptl_crystal_recrystallization_method 'Re-crystallisation from solvent: Dichloromethane'
_exptl_crystal_size_max 0.152
_exptl_crystal_size_mid 0.082
_exptl_crystal_size_min 0.044
_refine_diff_density_max 0.44
_refine_diff_density_min -0.55
_refine_ls_extinction_method None
_refine_ls_goodness_of_fit_ref 1.0366
_refine_ls_hydrogen_treatment constr
_refine_ls_matrix_type full
_refine_ls_number_parameters 163
_refine_ls_number_reflns 2685
_refine_ls_number_restraints 0
_refine_ls_R_factor_all 0.0770
_refine_ls_R_factor_gt 0.0464
_refine_ls_shift/su_max 0.0003211
_refine_ls_shift/su_mean 0.0000195
_refine_ls_structure_factor_coef Fsqd
_refine_ls_weighting_details
;
 Method= Modified Sheldrick 
 w=1/[\s^2^(F^2^) + ( 0.01P)^2^ + 0.93P] 
 ,where P=(max(Fo^2^,0) + 2Fc^2^)/3 
;
_refine_ls_weighting_scheme calc
_refine_ls_wR_factor_all 0.0901
_refine_ls_wR_factor_gt 0.0729
_refine_ls_wR_factor_ref 0.0899
_reflns_limit_h_max 11
_reflns_limit_h_min -11
_reflns_limit_k_max 22
_reflns_limit_k_min 0
_reflns_limit_l_max 11
_reflns_limit_l_min 0
_reflns_number_gt 1846
_reflns_number_total 2695
_reflns_threshold_expression I>2.0\s(I)
_oxford_diffrn_Wilson_B_factor 2.92
_oxford_diffrn_Wilson_scale 44.57
_oxford_refine_ls_r_factor_ref 0.0768
_oxford_refine_ls_scale 0.16638(8)
_oxford_reflns_number_all 2686
_oxford_reflns_threshold_expression_ref I>0.0\s(I)
_oxford_structure_analysis_title 'ROY Y-form, ambient pressure'
_cod_data_source_file c5cc02916c3.cif
_cod_data_source_block ROY_Y_recovered_ambient
_cod_original_cell_volume 1193.0(4)
_cod_original_sg_symbol_H-M 'P 1 21/n 1 '
_cod_original_formula_sum 'C12 H9 N3 O2 S1'
_cod_database_code 7117347

loop_
_symmetry_equiv_pos_as_xyz
x,y,z
-x,-y,-z
-x+1/2,y+1/2,-z+1/2
x+1/2,-y+1/2,z+1/2

loop_
_atom_site_label
_atom_site_type_symbol
_atom_site_fract_x
_atom_site_fract_y
_atom_site_fract_z
_atom_site_U_iso_or_equiv
_atom_site_occupancy
_atom_site_adp_type
_atom_site_refinement_flags_posn
_atom_site_refinement_flags_adp
_atom_site_refinement_flags_occupancy
_atom_site_disorder_assembly
_atom_site_disorder_group
_atom_site_attached_hydrogens
S1 S 0.79277(7) 0.38551(4) 0.11897(7) 0.0423 1.0000 Uani . . . . . .
C2 C 0.9823(3) 0.35205(14) 0.0944(3) 0.0372 1.0000 Uani . . . . . .
C3 C 1.0339(3) 0.30777(14) 0.2190(3) 0.0389 1.0000 Uani . . . . . .
C4 C 0.9198(3) 0.29972(14) 0.3367(3) 0.0355 1.0000 Uani . . . . . .
C5 C 0.7824(3) 0.33898(14) 0.2997(3) 0.0351 1.0000 Uani . . . . . .
C7 C 0.6356(3) 0.39267(14) 0.5184(2) 0.0351 1.0000 Uani . . . . . .
C8 C 0.7654(3) 0.43744(15) 0.5757(3) 0.0482 1.0000 Uani . . . . . .
C9 C 0.7544(4) 0.48853(17) 0.7033(3) 0.0619 1.0000 Uani . . . . . .
C10 C 0.6154(4) 0.49638(19) 0.7815(3) 0.0657 1.0000 Uani . . . . . .
C11 C 0.4875(4) 0.45362(17) 0.7304(3) 0.0556 1.0000 Uani . . . . . .
C12 C 0.4960(3) 0.40240(14) 0.6012(3) 0.0393 1.0000 Uani . . . . . .
C16 C 0.9409(3) 0.25482(16) 0.4802(3) 0.0454 1.0000 Uani . . . . . .
C18 C 1.0646(3) 0.37138(17) -0.0547(3) 0.0539 1.0000 Uani . . . . . .
N6 N 0.6472(2) 0.34383(12) 0.3881(2) 0.0387 1.0000 Uani . . . . . .
N13 N 0.3517(2) 0.36197(14) 0.5516(3) 0.0495 1.0000 Uani . . . . . .
N17 N 0.9531(3) 0.21866(16) 0.5946(3) 0.0672 1.0000 Uani . . . . . .
O14 O 0.2332(2) 0.37532(16) 0.6250(3) 0.0917 1.0000 Uani . . . . . .
O15 O 0.3501(2) 0.31669(12) 0.4375(2) 0.0577 1.0000 Uani . . . . . .
H31 H 1.1340 0.2849 0.2284 0.0471 1.0000 Uiso R . . . . .
H81 H 0.8600 0.4332 0.5246 0.0578 1.0000 Uiso R . . . . .
H91 H 0.8433 0.5176 0.7344 0.0732 1.0000 Uiso R . . . . .
H101 H 0.6100 0.5314 0.8682 0.0797 1.0000 Uiso R . . . . .
H111 H 0.3889 0.4600 0.7782 0.0680 1.0000 Uiso R . . . . .
H181 H 1.1661 0.3481 -0.0529 0.0803 1.0000 Uiso R . . . . .
H182 H 1.0741 0.4296 -0.0720 0.0801 1.0000 Uiso R . . . . .
H183 H 1.0067 0.3484 -0.1419 0.0798 1.0000 Uiso R . . . . .
H61 H 0.5646 0.3211 0.3530 0.0450 1.0000 Uiso R . . . . .

loop_
_atom_site_aniso_label
_atom_site_aniso_U_11
_atom_site_aniso_U_22
_atom_site_aniso_U_33
_atom_site_aniso_U_23
_atom_site_aniso_U_13
_atom_site_aniso_U_12
S1 0.0425(3) 0.0484(4) 0.0359(3) 0.0076(3) 0.0017(3) 0.0080(3)
C2 0.0364(13) 0.0401(13) 0.0353(13) -0.0016(11) 0.0038(10) -0.0006(11)
C3 0.0336(12) 0.0429(14) 0.0401(13) 0.0005(11) -0.0008(10) 0.0020(11)
C4 0.0334(12) 0.0407(13) 0.0323(12) 0.0023(10) -0.0015(10) 0.0000(11)
C5 0.0366(12) 0.0386(13) 0.0301(12) -0.0016(10) 0.0015(10) -0.0030(11)
C7 0.0451(14) 0.0328(12) 0.0271(11) 0.0021(10) -0.0020(10) 0.0046(11)
C8 0.0534(16) 0.0468(15) 0.0441(15) -0.0045(12) -0.0056(12) 0.0007(13)
C9 0.080(2) 0.0494(17) 0.0551(18) -0.0084(14) -0.0206(16) 0.0013(16)
C10 0.102(3) 0.0565(19) 0.0378(16) -0.0106(14) -0.0061(17) 0.0212(19)
C11 0.078(2) 0.0536(18) 0.0350(14) 0.0028(13) 0.0060(14) 0.0200(16)
C12 0.0489(15) 0.0400(14) 0.0291(12) 0.0061(10) 0.0027(10) 0.0090(12)
C16 0.0335(13) 0.0573(17) 0.0453(15) 0.0114(13) -0.0004(11) 0.0018(12)
C18 0.0570(17) 0.0628(19) 0.0426(15) 0.0094(13) 0.0149(13) 0.0022(14)
N6 0.0312(10) 0.0491(12) 0.0359(11) -0.0089(9) 0.0015(8) -0.0037(9)
N13 0.0463(13) 0.0587(15) 0.0441(13) 0.0127(11) 0.0125(10) 0.0052(11)
N17 0.0498(14) 0.093(2) 0.0582(16) 0.0349(15) -0.0002(12) 0.0049(14)
O14 0.0629(14) 0.124(2) 0.0912(17) -0.0099(15) 0.0460(13) -0.0077(14)
O15 0.0424(11) 0.0770(14) 0.0537(12) -0.0071(11) 0.0012(9) -0.0039(10)

loop_
_atom_type_symbol
_atom_type_scat_dispersion_real
_atom_type_scat_dispersion_imag
_atom_type_scat_Cromer_Mann_a1
_atom_type_scat_Cromer_Mann_b1
_atom_type_scat_Cromer_Mann_a2
_atom_type_scat_Cromer_Mann_b2
_atom_type_scat_Cromer_Mann_a3
_atom_type_scat_Cromer_Mann_b3
_atom_type_scat_Cromer_Mann_a4
_atom_type_scat_Cromer_Mann_b4
_atom_type_scat_Cromer_Mann_c
_atom_type_scat_source
C 0.0033 0.0016 2.3100 20.8439 1.0200 10.2075 1.5886 0.5687 0.8650 51.6512 0.2156 'International Tables Vol C 4.2.6.8 and 6.1.1.4'
H 0.0000 0.0000 0.4930 10.5109 0.3229 26.1257 0.1402 3.1424 0.0408 57.7998 0.0030 'International Tables Vol C 4.2.6.8 and 6.1.1.4'
N 0.0061 0.0033 12.2126 0.0057 3.1322 9.8933 2.0125 28.9975 1.1663 0.5826 -11.5290 'International Tables Vol C 4.2.6.8 and 6.1.1.4'
O 0.0106 0.0060 3.0485 13.2771 2.2868 5.7011 1.5463 0.3239 0.8670 32.9089 0.2508 'International Tables Vol C 4.2.6.8 and 6.1.1.4'
S 0.1246 0.1234 6.9053 1.4679 5.2034 22.2151 1.4379 0.2536 1.5863 56.1720 0.8669 'International Tables Vol C 4.2.6.8 and 6.1.1.4'

loop_
_geom_angle_atom_site_label_1
_geom_angle_site_symmetry_1
_geom_angle_atom_site_label_2
_geom_angle_site_symmetry_2
_geom_angle_atom_site_label_3
_geom_angle_site_symmetry_3
_geom_angle
_geom_angle_publ_flag
C2 . S1 . C5 . 92.35(12) yes
S1 . C2 . C3 . 111.19(18) yes
S1 . C2 . C18 . 119.96(18) yes
C3 . C2 . C18 . 128.8(2) yes
C2 . C3 . C4 . 112.8(2) yes
C2 . C3 . H31 . 124.0 no
C4 . C3 . H31 . 123.1 no
C3 . C4 . C5 . 113.3(2) yes
C3 . C4 . C16 . 125.1(2) yes
C5 . C4 . C16 . 121.6(2) yes
S1 . C5 . C4 . 110.33(17) yes
S1 . C5 . N6 . 121.36(17) yes
C4 . C5 . N6 . 128.3(2) yes
C8 . C7 . C12 . 116.0(2) yes
C8 . C7 . N6 . 120.6(2) yes
C12 . C7 . N6 . 123.5(2) yes
C7 . C8 . C9 . 121.3(3) yes
C7 . C8 . H81 . 119.1 no
C9 . C8 . H81 . 119.6 no
C8 . C9 . C10 . 121.0(3) yes
C8 . C9 . H91 . 117.6 no
C10 . C9 . H91 . 121.4 no
C9 . C10 . C11 . 119.4(3) yes
C9 . C10 . H101 . 120.0 no
C11 . C10 . H101 . 120.6 no
C10 . C11 . C12 . 120.3(3) yes
C10 . C11 . H111 . 121.4 no
C12 . C11 . H111 . 118.2 no
C7 . C12 . C11 . 121.9(2) yes
C7 . C12 . N13 . 121.8(2) yes
C11 . C12 . N13 . 116.3(2) yes
C4 . C16 . N17 . 178.0(3) yes
C2 . C18 . H181 . 110.7 no
C2 . C18 . H182 . 112.3 no
H181 . C18 . H182 . 108.6 no
C2 . C18 . H183 . 109.0 no
H181 . C18 . H183 . 107.8 no
H182 . C18 . H183 . 108.3 no
C5 . N6 . C7 . 123.24(19) yes
C5 . N6 . H61 . 118.6 no
C7 . N6 . H61 . 117.5 no
C12 . N13 . O14 . 118.6(2) yes
C12 . N13 . O15 . 119.8(2) yes
O14 . N13 . O15 . 121.6(2) yes

loop_
_geom_bond_atom_site_label_1
_geom_bond_site_symmetry_1
_geom_bond_atom_site_label_2
_geom_bond_site_symmetry_2
_geom_bond_distance
_geom_bond_publ_flag
S1 . C2 . 1.729(2) yes
S1 . C5 . 1.721(2) yes
C2 . C3 . 1.348(3) yes
C2 . C18 . 1.504(3) yes
C3 . C4 . 1.426(3) yes
C3 . H31 . 0.936 no
C4 . C5 . 1.367(3) yes
C4 . C16 . 1.433(3) yes
C5 . N6 . 1.400(3) yes
C7 . C8 . 1.405(3) yes
C7 . C12 . 1.413(3) yes
C7 . N6 . 1.374(3) yes
C8 . C9 . 1.377(4) yes
C8 . H81 . 0.933 no
C9 . C10 . 1.386(4) yes
C9 . H91 . 0.928 no
C10 . C11 . 1.360(4) yes
C10 . H101 . 0.937 no
C11 . C12 . 1.388(3) yes
C11 . H111 . 0.953 no
C12 . N13 . 1.451(3) yes
C16 . N17 . 1.142(3) yes
C18 . H181 . 0.947 no
C18 . H182 . 0.971 no
C18 . H183 . 0.956 no
N6 . H61 . 0.845 no
N13 . O14 . 1.226(3) yes
N13 . O15 . 1.223(3) yes
